data_4064477
loop_
_publ_author_name
'Miyazaki, Takamasa'
'Tanabe, Yoshiaki'
'Yuki, Masahiro'
'Miyake, Yoshihiro'
'Nishibayashi, Yoshiaki'

_publ_section_title
;
 Synthesis of Group IV (Zr, Hf)&#x2212;Group VIII (Fe, Ru)
 Heterobimetallic Complexes Bearing Metallocenyl Diphosphine Moieties and
 Their Application to Catalytic Dehydrogenation of Amine&#x2212;Boranes
;
_journal_issue 8
_journal_name_full Organometallics
_journal_page_first 2394
_journal_paper_doi 10.1021/om200127r
_journal_volume 30
_journal_year 2011
_chemical_formula_moiety 'C28 H43 Cl Hf P2 Ru '
_chemical_formula_sum 'C28 H43 Cl Hf P2 Ru'
_chemical_formula_weight 756.61
_space_group_IT_number 14
_symmetry_cell_setting monoclinic
_symmetry_Int_Tables_number 14
_symmetry_space_group_name_Hall '-P 2yn'
_symmetry_space_group_name_H-M 'P 1 21/n 1'
_cell_angle_alpha 90.0000
_cell_angle_beta 91.3746(11)
_cell_angle_gamma 90.0000
_cell_formula_units_Z 4
_cell_length_a 10.0904(4)
_cell_length_b 18.1821(7)
_cell_length_c 15.2970(5)
_cell_measurement_reflns_used 24579
_cell_measurement_temperature 173.1
_cell_measurement_theta_max 27.4
_cell_measurement_theta_min 3.0
_cell_volume 2805.65(18)
_computing_cell_refinement PROCESS-AUTO
_computing_data_collection PROCESS-AUTO
_computing_data_reduction CrystalStructure
_computing_publication_material 'CrystalStructure 3.8'
_computing_structure_refinement CRYSTALS
_computing_structure_solution SIR97
_diffrn_ambient_temperature 173.1
_diffrn_detector_area_resol_mean 10.00
_diffrn_measured_fraction_theta_full 0.997
_diffrn_measured_fraction_theta_max 0.997
_diffrn_measurement_device_type 'Rigaku RAXIS-RAPID'
_diffrn_measurement_method \w
_diffrn_radiation_type 'Mo K\a'
_diffrn_radiation_wavelength 0.71075
_diffrn_reflns_av_R_equivalents 0.047
_diffrn_reflns_limit_h_max 13
_diffrn_reflns_limit_h_min -13
_diffrn_reflns_limit_k_max 23
_diffrn_reflns_limit_k_min -22
_diffrn_reflns_limit_l_max 19
_diffrn_reflns_limit_l_min -19
_diffrn_reflns_number 26981
_diffrn_reflns_theta_full 27.44
_diffrn_reflns_theta_max 27.44
_exptl_absorpt_coefficient_mu 4.454
_exptl_absorpt_correction_T_max 0.410
_exptl_absorpt_correction_T_min 0.107
_exptl_absorpt_correction_type numerical
_exptl_absorpt_process_details
;
    Higashi, T. (1999). Program for Absorption Correction.
    Rigaku Corporation, Tokyo, Japan.
;
_exptl_crystal_colour red
_exptl_crystal_density_diffrn 1.791
_exptl_crystal_density_method 'not measured'
_exptl_crystal_description block
_exptl_crystal_F_000 1496.00
_exptl_crystal_size_max 0.40
_exptl_crystal_size_mid 0.25
_exptl_crystal_size_min 0.20
_refine_diff_density_max 1.47
_refine_diff_density_min -0.65
_refine_ls_extinction_method none
_refine_ls_goodness_of_fit_ref 1.000
_refine_ls_hydrogen_treatment refall
_refine_ls_number_parameters 341
_refine_ls_number_reflns 6385
_refine_ls_R_factor_gt 0.0237
_refine_ls_shift/su_max 0.0000
_refine_ls_structure_factor_coef Fsqd
_refine_ls_weighting_details 'w = 1/[0.9550\s(Fo^2^)]/(4Fo^2^)'
_refine_ls_weighting_scheme calc
_refine_ls_wR_factor_ref 0.0661
_reflns_number_gt 5799
_reflns_number_total 6385
_reflns_threshold_expression F^2^>2.0\s(F^2^)
_cod_data_source_file om200127r_si_002.cif
_cod_data_source_block '_4b'
_cod_original_cell_volume 2805.66(18)
_cod_original_formula_sum 'C28 H43 Cl Hf P2 Ru '
_cod_database_code 4064477

loop_
_symmetry_equiv_pos_site_id
_symmetry_equiv_pos_as_xyz
1 +X,+Y,+Z
2 1/2-X,1/2+Y,1/2-Z
3 -X,-Y,-Z
4 1/2+X,1/2-Y,1/2+Z

loop_
_atom_site_label
_atom_site_type_symbol
_atom_site_fract_x
_atom_site_fract_y
_atom_site_fract_z
_atom_site_U_iso_or_equiv
_atom_site_adp_type
_atom_site_occupancy
_atom_site_symmetry_multiplicity
_atom_site_calc_flag
_atom_site_refinement_flags
Hf(1) Hf 0.493260(10) 0.123850(10) 0.728230(10) 0.01801(4) Uani 1.00 1 d .
Ru(1) Ru 0.73576(2) 0.201830(10) 0.749250(10) 0.01630(6) Uani 1.00 1 d .
Cl(1) Cl 0.33447(8) 0.21268(5) 0.66937(5) 0.0310(2) Uani 1.00 1 d .
P(1) P 0.73262(9) 0.12719(4) 0.86724(5) 0.0200(2) Uani 1.00 1 d .
P(2) P 0.78341(9) 0.12071(4) 0.64395(5) 0.0206(2) Uani 1.00 1 d .
C(1) C 0.6367(3) 0.06698(18) 0.6185(2) 0.0232(8) Uani 1.00 1 d .
C(2) C 0.5271(3) 0.09548(19) 0.57079(19) 0.0257(8) Uani 1.00 1 d .
C(3) C 0.4132(3) 0.05531(19) 0.5912(2) 0.0290(9) Uani 1.00 1 d .
C(4) C 0.4496(3) 0.00124(18) 0.6527(2) 0.0293(9) Uani 1.00 1 d .
C(5) C 0.5874(3) 0.00837(17) 0.6705(2) 0.0256(8) Uani 1.00 1 d .
C(6) C 0.5583(3) 0.10609(19) 0.8828(2) 0.0239(8) Uani 1.00 1 d .
C(7) C 0.4902(3) 0.04114(19) 0.8573(2) 0.0292(9) Uani 1.00 1 d .
C(8) C 0.3550(3) 0.0585(2) 0.8408(2) 0.0359(10) Uani 1.00 1 d .
C(9) C 0.3376(3) 0.1339(2) 0.8587(2) 0.0352(10) Uani 1.00 1 d .
C(10) C 0.4611(3) 0.1635(2) 0.88204(19) 0.0272(9) Uani 1.00 1 d .
C(11) C 0.9139(3) 0.04962(18) 0.6524(2) 0.0291(9) Uani 1.00 1 d .
C(12) C 1.0521(3) 0.0824(2) 0.6554(2) 0.0394(11) Uani 1.00 1 d .
C(13) C 0.8166(3) 0.1570(2) 0.5338(2) 0.0314(9) Uani 1.00 1 d .
C(14) C 0.8299(4) 0.0995(2) 0.4615(2) 0.0428(11) Uani 1.00 1 d .
C(15) C 0.7801(3) 0.16266(19) 0.97690(19) 0.0285(9) Uani 1.00 1 d .
C(16) C 0.7588(3) 0.1083(2) 1.0520(2) 0.0342(10) Uani 1.00 1 d .
C(17) C 0.8112(3) 0.03577(17) 0.8741(2) 0.0275(8) Uani 1.00 1 d .
C(18) C 0.9617(3) 0.0423(2) 0.8817(2) 0.0380(10) Uani 1.00 1 d .
C(19) C 0.8714(3) 0.29759(16) 0.7917(2) 0.0235(8) Uani 1.00 1 d .
C(20) C 0.8600(3) 0.29871(17) 0.6996(2) 0.0247(8) Uani 1.00 1 d .
C(21) C 0.7231(3) 0.31001(17) 0.6745(2) 0.0231(8) Uani 1.00 1 d .
C(22) C 0.6506(3) 0.31928(17) 0.7534(2) 0.0234(8) Uani 1.00 1 d .
C(23) C 0.7403(3) 0.31092(17) 0.8244(2) 0.0232(8) Uani 1.00 1 d .
C(24) C 0.9983(3) 0.2940(2) 0.8447(2) 0.0367(10) Uani 1.00 1 d .
C(25) C 0.9775(3) 0.3018(2) 0.6402(2) 0.0387(11) Uani 1.00 1 d .
C(26) C 0.6682(3) 0.32714(19) 0.5844(2) 0.0339(10) Uani 1.00 1 d .
C(27) C 0.5137(3) 0.3500(2) 0.7593(2) 0.0329(10) Uani 1.00 1 d .
C(28) C 0.7119(4) 0.33551(19) 0.9173(2) 0.0343(10) Uani 1.00 1 d .
H(1) H 0.5321 0.1311 0.5255 0.031 Uiso 1.00 1 c R
H(2) H 0.3285 0.0603 0.5634 0.035 Uiso 1.00 1 c R
H(3) H 0.3941 -0.0369 0.6733 0.035 Uiso 1.00 1 c R
H(4) H 0.6404 -0.0255 0.7032 0.031 Uiso 1.00 1 c R
H(5) H 0.5261 -0.0071 0.8596 0.035 Uiso 1.00 1 c R
H(6) H 0.2862 0.0242 0.8285 0.043 Uiso 1.00 1 c R
H(7) H 0.2554 0.1593 0.8589 0.042 Uiso 1.00 1 c R
H(8) H 0.4755 0.2119 0.9036 0.033 Uiso 1.00 1 c R
H(9) H 0.9016 0.0220 0.7043 0.035 Uiso 1.00 1 c R
H(10) H 0.9060 0.0180 0.6032 0.035 Uiso 1.00 1 c R
H(11) H 1.0835 0.0869 0.5976 0.047 Uiso 1.00 1 c R
H(12) H 1.1098 0.0512 0.6885 0.047 Uiso 1.00 1 c R
H(13) H 1.0496 0.1295 0.6820 0.047 Uiso 1.00 1 c R
H(14) H 0.7458 0.1890 0.5175 0.038 Uiso 1.00 1 c R
H(15) H 0.8970 0.1841 0.5374 0.038 Uiso 1.00 1 c R
H(16) H 0.9199 0.0848 0.4580 0.051 Uiso 1.00 1 c R
H(17) H 0.8012 0.1200 0.4071 0.051 Uiso 1.00 1 c R
H(18) H 0.7767 0.0579 0.4744 0.051 Uiso 1.00 1 c R
H(19) H 0.8714 0.1754 0.9767 0.034 Uiso 1.00 1 c R
H(20) H 0.7289 0.2054 0.9876 0.034 Uiso 1.00 1 c R
H(21) H 0.6722 0.1145 1.0738 0.041 Uiso 1.00 1 c R
H(22) H 0.8224 0.1174 1.0975 0.041 Uiso 1.00 1 c R
H(23) H 0.7688 0.0595 1.0311 0.041 Uiso 1.00 1 c R
H(24) H 0.7798 0.0107 0.9240 0.033 Uiso 1.00 1 c R
H(25) H 0.7881 0.0086 0.8229 0.033 Uiso 1.00 1 c R
H(26) H 0.9978 0.0424 0.8249 0.046 Uiso 1.00 1 c R
H(27) H 0.9963 0.0017 0.9140 0.046 Uiso 1.00 1 c R
H(28) H 0.9846 0.0868 0.9108 0.046 Uiso 1.00 1 c R
H(29) H 0.9794 0.2983 0.9050 0.044 Uiso 1.00 1 c R
H(30) H 1.0548 0.3331 0.8281 0.044 Uiso 1.00 1 c R
H(31) H 1.0409 0.2483 0.8345 0.044 Uiso 1.00 1 c R
H(32) H 1.0572 0.2979 0.6742 0.046 Uiso 1.00 1 c R
H(33) H 0.9768 0.3472 0.6094 0.046 Uiso 1.00 1 c R
H(34) H 0.9724 0.2623 0.5996 0.046 Uiso 1.00 1 c R
H(35) H 0.7363 0.3221 0.5430 0.041 Uiso 1.00 1 c R
H(36) H 0.6355 0.3761 0.5831 0.041 Uiso 1.00 1 c R
H(37) H 0.5980 0.2940 0.5703 0.041 Uiso 1.00 1 c R
H(38) H 0.4769 0.3567 0.7021 0.039 Uiso 1.00 1 c R
H(39) H 0.5173 0.3960 0.7887 0.039 Uiso 1.00 1 c R
H(40) H 0.4599 0.3169 0.7908 0.039 Uiso 1.00 1 c R
H(41) H 0.6210 0.3487 0.9210 0.041 Uiso 1.00 1 c R
H(42) H 0.7656 0.3768 0.9320 0.041 Uiso 1.00 1 c R
H(43) H 0.7312 0.2964 0.9568 0.041 Uiso 1.00 1 c R

loop_
_atom_site_aniso_label
_atom_site_aniso_U_11
_atom_site_aniso_U_22
_atom_site_aniso_U_33
_atom_site_aniso_U_12
_atom_site_aniso_U_13
_atom_site_aniso_U_23
Hf(1) 0.01593(8) 0.01778(9) 0.02029(8) -0.00092(5) -0.00017(5) 0.00107(4)
Ru(1) 0.01618(13) 0.01463(13) 0.01807(12) -0.00051(9) -0.00003(9) 0.00008(9)
Cl(1) 0.0253(4) 0.0279(4) 0.0394(4) 0.0046(3) -0.0077(3) 0.0019(3)
P(1) 0.0196(4) 0.0189(4) 0.0215(3) -0.0001(3) -0.0024(3) 0.0029(2)
P(2) 0.0185(4) 0.0199(4) 0.0234(4) -0.0010(3) 0.0029(3) -0.0031(3)
C(1) 0.0228(17) 0.0223(17) 0.0245(15) -0.0001(13) -0.0002(13) -0.0063(12)
C(2) 0.0278(18) 0.0281(18) 0.0211(14) -0.0018(14) 0.0014(13) -0.0043(13)
C(3) 0.0236(18) 0.033(2) 0.0301(16) -0.0034(14) -0.0055(14) -0.0086(14)
C(4) 0.0302(19) 0.0231(18) 0.0348(17) -0.0072(14) 0.0020(15) -0.0061(14)
C(5) 0.0264(18) 0.0164(16) 0.0339(16) 0.0005(13) -0.0033(14) -0.0035(13)
C(6) 0.0244(18) 0.0271(17) 0.0204(14) -0.0010(14) 0.0003(13) 0.0057(13)
C(7) 0.0303(19) 0.0277(19) 0.0295(16) -0.0053(15) -0.0006(14) 0.0126(14)
C(8) 0.0261(19) 0.047(2) 0.0345(18) -0.0126(16) 0.0059(15) 0.0098(16)
C(9) 0.0241(19) 0.057(2) 0.0246(16) 0.0029(17) 0.0103(15) 0.0056(15)
C(10) 0.0285(19) 0.033(2) 0.0202(14) 0.0012(15) 0.0031(13) 0.0019(13)
C(11) 0.0232(17) 0.0269(19) 0.0372(18) 0.0029(14) 0.0024(14) -0.0101(14)
C(12) 0.025(2) 0.049(2) 0.045(2) 0.0043(17) 0.0029(16) -0.0087(18)
C(13) 0.033(2) 0.034(2) 0.0275(16) -0.0097(16) 0.0078(15) -0.0073(14)
C(14) 0.044(2) 0.053(2) 0.0317(18) -0.011(2) 0.0106(17) -0.0105(18)
C(15) 0.031(2) 0.0300(19) 0.0240(15) -0.0012(15) -0.0077(14) 0.0014(13)
C(16) 0.041(2) 0.037(2) 0.0251(16) 0.0039(17) -0.0027(16) 0.0051(14)
C(17) 0.0325(19) 0.0208(17) 0.0292(16) 0.0034(14) -0.0016(14) 0.0057(13)
C(18) 0.034(2) 0.038(2) 0.041(2) 0.0087(17) -0.0058(16) 0.0015(16)
C(19) 0.0248(17) 0.0124(15) 0.0330(16) -0.0038(12) -0.0068(13) -0.0030(12)
C(20) 0.0273(18) 0.0176(16) 0.0293(16) -0.0050(13) 0.0029(14) 0.0023(12)
C(21) 0.0286(18) 0.0146(15) 0.0260(15) -0.0018(13) -0.0024(13) 0.0018(12)
C(22) 0.0268(17) 0.0133(15) 0.0300(15) -0.0010(13) -0.0001(13) 0.0010(12)
C(23) 0.0311(19) 0.0126(15) 0.0257(15) -0.0012(13) -0.0011(13) -0.0022(11)
C(24) 0.033(2) 0.031(2) 0.046(2) -0.0079(16) -0.0110(17) -0.0036(16)
C(25) 0.032(2) 0.032(2) 0.052(2) -0.0142(16) 0.0101(18) -0.0008(17)
C(26) 0.053(2) 0.0214(18) 0.0269(16) 0.0038(16) -0.0019(16) 0.0053(13)
C(27) 0.032(2) 0.025(2) 0.0411(19) 0.0055(15) -0.0016(16) -0.0029(15)
C(28) 0.052(2) 0.0204(18) 0.0302(17) 0.0040(16) -0.0012(17) -0.0047(14)

loop_
_atom_type_symbol
_atom_type_description
_atom_type_scat_dispersion_real
_atom_type_scat_dispersion_imag
_atom_type_scat_source
C C 0.003 0.002
;
International Tables for Crystallography
(1992, Vol. C, Tables 4.2.6.8 and 6.1.1.4)
;
H H 0.000 0.000
;
International Tables for Crystallography
(1992, Vol. C, Table 6.1.1.4)
;
P P 0.102 0.094
;
International Tables for Crystallography
(1992, Vol. C, Tables 4.2.6.8 and 6.1.1.4)
;
Cl Cl 0.148 0.159
;
International Tables for Crystallography
(1992, Vol. C, Tables 4.2.6.8 and 6.1.1.4)
;
Ru Ru -1.259 0.836
;
International Tables for Crystallography
(1992, Vol. C, Tables 4.2.6.8 and 6.1.1.4)
;
Hf Hf -0.583 6.185
;
International Tables for Crystallography
(1992, Vol. C, Tables 4.2.6.8 and 6.1.1.4)
;

loop_
_geom_angle_atom_site_label_1
_geom_angle_atom_site_label_2
_geom_angle_atom_site_label_3
_geom_angle
_geom_angle_publ_flag
Ru(1) Hf(1) Cl(1) 105.58(2) yes
Ru(1) Hf(1) C(1) 76.62(7) yes
Ru(1) Hf(1) C(2) 94.30(7) yes
Ru(1) Hf(1) C(3) 126.26(7) yes
Ru(1) Hf(1) C(4) 128.93(7) yes
Ru(1) Hf(1) C(5) 97.28(7) yes
Ru(1) Hf(1) C(6) 75.38(7) yes
Ru(1) Hf(1) C(7) 103.86(7) yes
Ru(1) Hf(1) C(8) 130.01(8) yes
Ru(1) Hf(1) C(9) 114.62(8) yes
Ru(1) Hf(1) C(10) 83.11(7) yes
Cl(1) Hf(1) C(1) 114.70(7) yes
Cl(1) Hf(1) C(2) 83.35(7) yes
Cl(1) Hf(1) C(3) 80.07(7) yes
Cl(1) Hf(1) C(4) 107.96(7) yes
Cl(1) Hf(1) C(5) 133.32(7) yes
Cl(1) Hf(1) C(6) 126.94(8) yes
Cl(1) Hf(1) C(7) 132.53(8) yes
Cl(1) Hf(1) C(8) 101.19(8) yes
Cl(1) Hf(1) C(9) 80.28(8) yes
Cl(1) Hf(1) C(10) 93.33(8) yes
C(1) Hf(1) C(2) 32.96(10) yes
C(1) Hf(1) C(3) 54.30(10) yes
C(1) Hf(1) C(4) 54.74(10) yes
C(1) Hf(1) C(5) 33.54(10) yes
C(1) Hf(1) C(6) 116.84(10) yes
C(1) Hf(1) C(7) 107.79(10) yes
C(1) Hf(1) C(8) 127.33(11) yes
C(1) Hf(1) C(9) 159.19(11) yes
C(1) Hf(1) C(10) 148.82(10) yes
C(2) Hf(1) C(3) 32.25(10) yes
C(2) Hf(1) C(4) 53.62(10) yes
C(2) Hf(1) C(5) 54.39(10) yes
C(2) Hf(1) C(6) 149.47(10) yes
C(2) Hf(1) C(7) 130.32(11) yes
C(2) Hf(1) C(8) 130.47(11) yes
C(2) Hf(1) C(9) 149.66(11) yes
C(2) Hf(1) C(10) 175.11(11) yes
C(3) Hf(1) C(4) 31.97(10) yes
C(3) Hf(1) C(5) 53.84(10) yes
C(3) Hf(1) C(6) 142.84(11) yes
C(3) Hf(1) C(7) 110.34(10) yes
C(3) Hf(1) C(8) 99.26(11) yes
C(3) Hf(1) C(9) 118.96(11) yes
C(3) Hf(1) C(10) 150.63(10) yes
C(4) Hf(1) C(5) 32.75(10) yes
C(4) Hf(1) C(6) 111.13(11) yes
C(4) Hf(1) C(7) 79.91(10) yes
C(4) Hf(1) C(8) 78.82(11) yes
C(4) Hf(1) C(9) 108.16(11) yes
C(4) Hf(1) C(10) 131.10(11) yes
C(5) Hf(1) C(6) 97.80(10) yes
C(5) Hf(1) C(7) 77.40(10) yes
C(5) Hf(1) C(8) 93.85(11) yes
C(5) Hf(1) C(9) 125.65(11) yes
C(5) Hf(1) C(10) 129.95(10) yes
C(6) Hf(1) C(7) 33.30(11) yes
C(6) Hf(1) C(8) 54.84(11) yes
C(6) Hf(1) C(9) 54.40(11) yes
C(6) Hf(1) C(10) 33.62(11) yes
C(7) Hf(1) C(8) 32.77(11) yes
C(7) Hf(1) C(9) 53.66(11) yes
C(7) Hf(1) C(10) 54.50(11) yes
C(8) Hf(1) C(9) 31.98(12) yes
C(8) Hf(1) C(10) 53.66(11) yes
C(9) Hf(1) C(10) 31.93(11) yes
Hf(1) Ru(1) P(1) 76.23(2) yes
Hf(1) Ru(1) P(2) 77.85(2) yes
Hf(1) Ru(1) C(19) 156.33(8) yes
Hf(1) Ru(1) C(20) 145.04(8) yes
Hf(1) Ru(1) C(21) 109.67(8) yes
Hf(1) Ru(1) C(22) 98.33(8) yes
Hf(1) Ru(1) C(23) 119.72(8) yes
P(1) Ru(1) P(2) 100.72(2) yes
P(1) Ru(1) C(19) 104.42(8) yes
P(1) Ru(1) C(20) 137.87(8) yes
P(1) Ru(1) C(21) 156.69(8) yes
P(1) Ru(1) C(22) 121.52(8) yes
P(1) Ru(1) C(23) 96.87(7) yes
P(2) Ru(1) C(19) 124.33(8) yes
P(2) Ru(1) C(20) 97.96(8) yes
P(2) Ru(1) C(21) 102.58(8) yes
P(2) Ru(1) C(22) 135.67(8) yes
P(2) Ru(1) C(23) 157.87(8) yes
C(19) Ru(1) C(20) 35.72(11) yes
C(19) Ru(1) C(21) 60.89(11) yes
C(19) Ru(1) C(22) 60.67(11) yes
C(19) Ru(1) C(23) 36.71(11) yes
C(20) Ru(1) C(21) 36.65(11) yes
C(20) Ru(1) C(22) 60.40(11) yes
C(20) Ru(1) C(23) 59.91(11) yes
C(21) Ru(1) C(22) 36.52(11) yes
C(21) Ru(1) C(23) 60.30(10) yes
C(22) Ru(1) C(23) 35.63(11) yes
Ru(1) P(1) C(6) 105.25(10) yes
Ru(1) P(1) C(15) 120.46(11) yes
Ru(1) P(1) C(17) 124.94(10) yes
C(6) P(1) C(15) 100.65(15) yes
C(6) P(1) C(17) 102.58(15) yes
C(15) P(1) C(17) 99.30(15) yes
Ru(1) P(2) C(1) 108.75(10) yes
Ru(1) P(2) C(11) 125.01(11) yes
Ru(1) P(2) C(13) 117.78(11) yes
C(1) P(2) C(11) 102.45(14) yes
C(1) P(2) C(13) 99.31(15) yes
C(11) P(2) C(13) 99.77(16) yes
Hf(1) C(1) P(2) 96.73(13) yes
Hf(1) C(1) C(2) 74.47(18) yes
Hf(1) C(1) C(5) 73.46(18) yes
P(2) C(1) C(2) 122.8(2) yes
P(2) C(1) C(5) 125.3(2) yes
C(2) C(1) C(5) 106.5(2) yes
Hf(1) C(2) C(1) 72.57(17) yes
Hf(1) C(2) C(3) 76.18(18) yes
C(1) C(2) C(3) 109.3(2) yes
Hf(1) C(3) C(2) 71.57(17) yes
Hf(1) C(3) C(4) 73.66(18) yes
C(2) C(3) C(4) 108.1(2) yes
Hf(1) C(4) C(3) 74.37(19) yes
Hf(1) C(4) C(5) 70.98(18) yes
C(3) C(4) C(5) 107.7(2) yes
Hf(1) C(5) C(1) 73.00(17) yes
Hf(1) C(5) C(4) 76.27(18) yes
C(1) C(5) C(4) 108.4(2) yes
Hf(1) C(6) P(1) 94.75(13) yes
Hf(1) C(6) C(7) 74.22(18) yes
Hf(1) C(6) C(10) 74.32(17) yes
P(1) C(6) C(7) 127.1(2) yes
P(1) C(6) C(10) 120.6(2) yes
C(7) C(6) C(10) 106.1(2) yes
Hf(1) C(7) C(6) 72.48(18) yes
Hf(1) C(7) C(8) 75.8(2) yes
C(6) C(7) C(8) 108.7(3) yes
Hf(1) C(8) C(7) 71.48(19) yes
Hf(1) C(8) C(9) 75.5(2) yes
C(7) C(8) C(9) 107.9(3) yes
Hf(1) C(9) C(8) 72.5(2) yes
Hf(1) C(9) C(10) 70.63(19) yes
C(8) C(9) C(10) 108.0(3) yes
Hf(1) C(10) C(6) 72.06(17) yes
Hf(1) C(10) C(9) 77.44(19) yes
C(6) C(10) C(9) 109.2(3) yes
P(2) C(11) C(12) 112.4(2) yes
P(2) C(13) C(14) 115.8(2) yes
P(1) C(15) C(16) 114.6(2) yes
P(1) C(17) C(18) 111.1(2) yes
Ru(1) C(19) C(20) 72.24(18) yes
Ru(1) C(19) C(23) 71.41(17) yes
Ru(1) C(19) C(24) 127.9(2) yes
C(20) C(19) C(23) 106.8(2) yes
C(20) C(19) C(24) 126.1(3) yes
C(23) C(19) C(24) 126.6(2) yes
Ru(1) C(20) C(19) 72.04(18) yes
Ru(1) C(20) C(21) 70.76(17) yes
Ru(1) C(20) C(25) 131.9(2) yes
C(19) C(20) C(21) 108.9(2) yes
C(19) C(20) C(25) 123.7(3) yes
C(21) C(20) C(25) 126.5(2) yes
Ru(1) C(21) C(20) 72.60(17) yes
Ru(1) C(21) C(22) 72.74(17) yes
Ru(1) C(21) C(26) 130.8(2) yes
C(20) C(21) C(22) 107.3(2) yes
C(20) C(21) C(26) 127.1(2) yes
C(22) C(21) C(26) 124.1(2) yes
Ru(1) C(22) C(21) 70.74(17) yes
Ru(1) C(22) C(23) 71.76(17) yes
Ru(1) C(22) C(27) 134.0(2) yes
C(21) C(22) C(23) 107.7(2) yes
C(21) C(22) C(27) 125.8(2) yes
C(23) C(22) C(27) 124.9(2) yes
Ru(1) C(23) C(19) 71.88(17) yes
Ru(1) C(23) C(22) 72.61(17) yes
Ru(1) C(23) C(28) 136.0(2) yes
C(19) C(23) C(22) 109.2(2) yes
C(19) C(23) C(28) 124.5(2) yes
C(22) C(23) C(28) 123.8(3) yes
Hf(1) C(2) H(1) 125.0 no
C(1) C(2) H(1) 125.0 no
C(3) C(2) H(1) 125.0 no
Hf(1) C(3) H(2) 125.8 no
C(2) C(3) H(2) 125.8 no
C(4) C(3) H(2) 125.8 no
Hf(1) C(4) H(3) 125.9 no
C(3) C(4) H(3) 125.9 no
C(5) C(4) H(3) 125.9 no
Hf(1) C(5) H(4) 125.4 no
C(1) C(5) H(4) 125.4 no
C(4) C(5) H(4) 125.4 no
Hf(1) C(7) H(5) 125.3 no
C(6) C(7) H(5) 125.3 no
C(8) C(7) H(5) 125.3 no
Hf(1) C(8) H(6) 125.8 no
C(7) C(8) H(6) 125.8 no
C(9) C(8) H(6) 125.8 no
Hf(1) C(9) H(7) 125.9 no
C(8) C(9) H(7) 125.9 no
C(10) C(9) H(7) 125.9 no
Hf(1) C(10) H(8) 125.0 no
C(6) C(10) H(8) 125.0 no
C(9) C(10) H(8) 125.0 no
P(2) C(11) H(9) 108.7 no
P(2) C(11) H(10) 108.7 no
C(12) C(11) H(9) 108.7 no
C(12) C(11) H(10) 108.7 no
H(9) C(11) H(10) 109.5 no
C(11) C(12) H(11) 109.5 no
C(11) C(12) H(12) 109.5 no
C(11) C(12) H(13) 109.5 no
H(11) C(12) H(12) 109.5 no
H(11) C(12) H(13) 109.5 no
H(12) C(12) H(13) 109.5 no
P(2) C(13) H(14) 107.9 no
P(2) C(13) H(15) 107.9 no
C(14) C(13) H(14) 107.9 no
C(14) C(13) H(15) 107.9 no
H(14) C(13) H(15) 109.5 no
C(13) C(14) H(16) 109.5 no
C(13) C(14) H(17) 109.5 no
C(13) C(14) H(18) 109.5 no
H(16) C(14) H(17) 109.5 no
H(16) C(14) H(18) 109.5 no
H(17) C(14) H(18) 109.5 no
P(1) C(15) H(19) 108.2 no
P(1) C(15) H(20) 108.2 no
C(16) C(15) H(19) 108.2 no
C(16) C(15) H(20) 108.2 no
H(19) C(15) H(20) 109.5 no
C(15) C(16) H(21) 109.5 no
C(15) C(16) H(22) 109.5 no
C(15) C(16) H(23) 109.5 no
H(21) C(16) H(22) 109.5 no
H(21) C(16) H(23) 109.5 no
H(22) C(16) H(23) 109.5 no
P(1) C(17) H(24) 109.1 no
P(1) C(17) H(25) 109.1 no
C(18) C(17) H(24) 109.1 no
C(18) C(17) H(25) 109.1 no
H(24) C(17) H(25) 109.5 no
C(17) C(18) H(26) 109.5 no
C(17) C(18) H(27) 109.5 no
C(17) C(18) H(28) 109.5 no
H(26) C(18) H(27) 109.5 no
H(26) C(18) H(28) 109.5 no
H(27) C(18) H(28) 109.5 no
C(19) C(24) H(29) 109.5 no
C(19) C(24) H(30) 109.5 no
C(19) C(24) H(31) 109.5 no
H(29) C(24) H(30) 109.5 no
H(29) C(24) H(31) 109.5 no
H(30) C(24) H(31) 109.5 no
C(20) C(25) H(32) 109.5 no
C(20) C(25) H(33) 109.5 no
C(20) C(25) H(34) 109.5 no
H(32) C(25) H(33) 109.5 no
H(32) C(25) H(34) 109.5 no
H(33) C(25) H(34) 109.5 no
C(21) C(26) H(35) 109.5 no
C(21) C(26) H(36) 109.5 no
C(21) C(26) H(37) 109.5 no
H(35) C(26) H(36) 109.5 no
H(35) C(26) H(37) 109.5 no
H(36) C(26) H(37) 109.5 no
C(22) C(27) H(38) 109.5 no
C(22) C(27) H(39) 109.5 no
C(22) C(27) H(40) 109.5 no
H(38) C(27) H(39) 109.5 no
H(38) C(27) H(40) 109.5 no
H(39) C(27) H(40) 109.5 no
C(23) C(28) H(41) 109.5 no
C(23) C(28) H(42) 109.5 no
C(23) C(28) H(43) 109.5 no
H(41) C(28) H(42) 109.5 no
H(41) C(28) H(43) 109.5 no
H(42) C(28) H(43) 109.5 no

loop_
_geom_bond_atom_site_label_1
_geom_bond_atom_site_label_2
_geom_bond_distance
_geom_bond_publ_flag
Hf(1) Ru(1) 2.8396(2) yes
Hf(1) Cl(1) 2.4326(8) yes
Hf(1) C(1) 2.470(3) yes
Hf(1) C(2) 2.495(2) yes
Hf(1) C(3) 2.553(3) yes
Hf(1) C(4) 2.544(3) yes
Hf(1) C(5) 2.476(3) yes
Hf(1) C(6) 2.460(3) yes
Hf(1) C(7) 2.482(3) yes
Hf(1) C(8) 2.537(3) yes
Hf(1) C(9) 2.575(3) yes
Hf(1) C(10) 2.489(2) yes
Ru(1) P(1) 2.2590(7) yes
Ru(1) P(2) 2.2446(7) yes
Ru(1) C(19) 2.299(3) yes
Ru(1) C(20) 2.301(3) yes
Ru(1) C(21) 2.277(3) yes
Ru(1) C(22) 2.303(3) yes
Ru(1) C(23) 2.292(3) yes
P(1) C(6) 1.822(3) yes
P(1) C(15) 1.849(3) yes
P(1) C(17) 1.843(3) yes
P(2) C(1) 1.808(3) yes
P(2) C(11) 1.848(3) yes
P(2) C(13) 1.847(3) yes
C(1) C(2) 1.409(4) yes
C(1) C(5) 1.427(4) yes
C(2) C(3) 1.403(4) yes
C(3) C(4) 1.404(4) yes
C(4) C(5) 1.417(4) yes
C(6) C(7) 1.416(4) yes
C(6) C(10) 1.431(4) yes
C(7) C(8) 1.417(4) yes
C(8) C(9) 1.409(5) yes
C(9) C(10) 1.395(5) yes
C(11) C(12) 1.516(4) yes
C(13) C(14) 1.531(5) yes
C(15) C(16) 1.534(4) yes
C(17) C(18) 1.525(4) yes
C(19) C(20) 1.411(4) yes
C(19) C(23) 1.446(4) yes
C(19) C(24) 1.500(4) yes
C(20) C(21) 1.440(4) yes
C(20) C(25) 1.513(5) yes
C(21) C(22) 1.435(4) yes
C(21) C(26) 1.506(4) yes
C(22) C(23) 1.406(4) yes
C(22) C(27) 1.495(4) yes
C(23) C(28) 1.524(4) yes
C(2) H(1) 0.950 no
C(3) H(2) 0.950 no
C(4) H(3) 0.950 no
C(5) H(4) 0.950 no
C(7) H(5) 0.950 no
C(8) H(6) 0.950 no
C(9) H(7) 0.950 no
C(10) H(8) 0.950 no
C(11) H(9) 0.950 no
C(11) H(10) 0.950 no
C(12) H(11) 0.950 no
C(12) H(12) 0.950 no
C(12) H(13) 0.950 no
C(13) H(14) 0.950 no
C(13) H(15) 0.950 no
C(14) H(16) 0.950 no
C(14) H(17) 0.950 no
C(14) H(18) 0.950 no
C(15) H(19) 0.950 no
C(15) H(20) 0.950 no
C(16) H(21) 0.950 no
C(16) H(22) 0.950 no
C(16) H(23) 0.950 no
C(17) H(24) 0.950 no
C(17) H(25) 0.950 no
C(18) H(26) 0.950 no
C(18) H(27) 0.950 no
C(18) H(28) 0.950 no
C(24) H(29) 0.950 no
C(24) H(30) 0.950 no
C(24) H(31) 0.950 no
C(25) H(32) 0.950 no
C(25) H(33) 0.950 no
C(25) H(34) 0.950 no
C(26) H(35) 0.950 no
C(26) H(36) 0.950 no
C(26) H(37) 0.950 no
C(27) H(38) 0.950 no
C(27) H(39) 0.950 no
C(27) H(40) 0.950 no
C(28) H(41) 0.950 no
C(28) H(42) 0.950 no
C(28) H(43) 0.950 no

loop_
_geom_contact_atom_site_label_1
_geom_contact_atom_site_label_2
_geom_contact_distance
_geom_contact_site_symmetry_2
C(16) C(25) 3.568(5) 4_455
C(25) C(16) 3.568(5) 4_554
Cl(1) H(11) 3.566 1_455
Cl(1) H(13) 3.258 1_455
Cl(1) H(20) 3.308 4_454
Cl(1) H(22) 3.281 4_454
Cl(1) H(32) 3.200 1_455
Cl(1) H(43) 3.395 4_454
C(2) H(29) 3.215 4_454
C(2) H(42) 3.384 4_454
C(3) H(11) 3.380 1_455
C(3) H(12) 3.437 1_455
C(3) H(18) 2.971 3_656
C(3) H(42) 3.081 4_454
C(4) H(17) 3.463 3_656
C(4) H(18) 3.153 3_656
C(4) H(30) 3.071 2_646
C(5) H(30) 3.495 2_646
C(5) H(42) 3.240 2_646
C(7) H(21) 3.447 3_657
C(7) H(33) 3.578 2_646
C(8) H(12) 3.361 1_455
C(8) H(21) 3.420 3_657
C(8) H(23) 3.181 3_657
C(9) H(35) 3.127 4_455
C(10) H(33) 3.482 4_455
C(10) H(34) 3.591 4_455
C(10) H(35) 3.398 4_455
C(11) H(16) 3.431 3_756
C(11) H(39) 3.010 2_646
C(12) H(2) 3.179 1_655
C(12) H(16) 3.514 3_756
C(12) H(39) 3.568 2_646
C(13) H(8) 3.518 4_554
C(13) H(41) 3.561 4_554
C(14) H(2) 3.333 3_656
C(14) H(3) 3.229 3_656
C(14) H(10) 3.573 3_756
C(14) H(39) 3.287 4_554
C(14) H(40) 3.319 4_554
C(14) H(41) 3.161 4_554
C(15) H(37) 3.569 4_555
C(16) H(6) 3.064 3_657
C(16) H(27) 3.212 3_757
C(16) H(32) 3.275 4_455
C(16) H(33) 3.106 4_455
C(16) H(38) 3.206 4_555
C(17) H(36) 3.021 2_646
C(18) H(6) 3.409 1_655
C(18) H(23) 3.525 3_757
C(18) H(27) 3.244 3_757
C(18) H(36) 3.225 2_646
C(19) H(4) 3.219 2_656
C(20) H(4) 3.525 2_656
C(22) H(4) 3.575 2_656
C(23) H(4) 3.239 2_656
C(24) H(1) 3.095 4_555
C(24) H(3) 3.274 2_656
C(24) H(7) 3.570 1_655
C(24) H(17) 3.543 4_555
C(25) H(5) 3.474 2_656
C(25) H(20) 3.490 4_554
C(25) H(21) 2.703 4_554
C(26) H(7) 3.588 4_554
C(26) H(19) 3.383 4_454
C(26) H(24) 3.382 2_656
C(26) H(27) 3.583 2_656
C(26) H(28) 3.563 4_454
C(27) H(9) 3.285 2_656
C(27) H(16) 3.417 4_455
C(27) H(17) 3.201 4_455
C(27) H(22) 3.158 4_454
C(28) H(2) 3.137 4_555
C(28) H(4) 3.483 2_656
C(28) H(10) 3.536 2_656
C(28) H(11) 3.383 4_455
C(28) H(16) 3.354 4_455
H(1) C(24) 3.095 4_454
H(1) H(3) 3.584 3_656
H(1) H(29) 2.298 4_454
H(1) H(30) 3.103 4_454
H(1) H(42) 3.018 4_454
H(1) H(43) 3.451 4_454
H(2) C(12) 3.179 1_455
H(2) C(14) 3.333 3_656
H(2) C(28) 3.137 4_454
H(2) H(11) 2.584 1_455
H(2) H(12) 2.960 1_455
H(2) H(17) 3.563 3_656
H(2) H(18) 2.460 3_656
H(2) H(41) 3.413 4_454
H(2) H(42) 2.385 4_454
H(2) H(43) 3.215 4_454
H(3) C(14) 3.229 3_656
H(3) C(24) 3.274 2_646
H(3) H(1) 3.584 3_656
H(3) H(12) 3.298 1_455
H(3) H(17) 2.750 3_656
H(3) H(18) 2.834 3_656
H(3) H(29) 3.481 2_646
H(3) H(30) 2.419 2_646
H(4) C(19) 3.219 2_646
H(4) C(20) 3.525 2_646
H(4) C(22) 3.575 2_646
H(4) C(23) 3.239 2_646
H(4) C(28) 3.483 2_646
H(4) H(30) 3.266 2_646
H(4) H(42) 2.902 2_646
H(5) C(25) 3.474 2_646
H(5) H(21) 2.991 3_657
H(5) H(23) 3.577 3_657
H(5) H(33) 2.691 2_646
H(6) C(16) 3.064 3_657
H(6) C(18) 3.409 1_455
H(6) H(12) 2.795 1_455
H(6) H(21) 2.955 3_657
H(6) H(22) 3.027 3_657
H(6) H(23) 2.699 3_657
H(6) H(26) 2.928 1_455
H(6) H(27) 3.258 1_455
H(6) H(28) 3.511 1_455
H(7) C(24) 3.570 1_455
H(7) C(26) 3.588 4_455
H(7) H(12) 3.555 1_455
H(7) H(13) 3.414 1_455
H(7) H(26) 3.389 1_455
H(7) H(28) 3.152 1_455
H(7) H(31) 2.720 1_455
H(7) H(35) 2.848 4_455
H(8) C(13) 3.518 4_455
H(8) H(14) 3.443 4_455
H(8) H(15) 2.910 4_455
H(8) H(17) 3.527 4_455
H(8) H(33) 3.326 4_455
H(8) H(34) 3.036 4_455
H(8) H(35) 3.317 4_455
H(9) C(27) 3.285 2_646
H(9) H(38) 3.535 2_646
H(9) H(39) 2.434 2_646
H(10) C(14) 3.573 3_756
H(10) C(28) 3.536 2_646
H(10) H(16) 2.744 3_756
H(10) H(39) 2.862 2_646
H(10) H(41) 3.113 2_646
H(10) H(42) 3.136 2_646
H(11) Cl(1) 3.566 1_655
H(11) C(3) 3.380 1_655
H(11) C(28) 3.383 4_554
H(11) H(2) 2.584 1_655
H(11) H(16) 3.235 3_756
H(11) H(18) 3.195 3_756
H(11) H(41) 2.977 4_554
H(11) H(42) 3.233 4_554
H(11) H(43) 3.393 4_554
H(12) C(3) 3.437 1_655
H(12) C(8) 3.361 1_655
H(12) H(2) 2.960 1_655
H(12) H(3) 3.298 1_655
H(12) H(6) 2.795 1_655
H(12) H(7) 3.555 1_655
H(12) H(16) 3.345 3_756
H(12) H(17) 3.564 3_756
H(12) H(18) 3.404 3_756
H(12) H(39) 3.122 2_646
H(13) Cl(1) 3.258 1_655
H(13) H(7) 3.414 1_655
H(14) H(8) 3.443 4_554
H(14) H(29) 3.165 4_454
H(14) H(30) 3.464 4_454
H(15) H(8) 2.910 4_554
H(15) H(41) 2.971 4_554
H(16) C(11) 3.431 3_756
H(16) C(12) 3.514 3_756
H(16) C(27) 3.417 4_554
H(16) C(28) 3.354 4_554
H(16) H(10) 2.744 3_756
H(16) H(11) 3.235 3_756
H(16) H(12) 3.345 3_756
H(16) H(39) 2.813 4_554
H(16) H(40) 3.154 4_554
H(16) H(41) 2.441 4_554
H(16) H(42) 3.589 4_554
H(17) C(4) 3.463 3_656
H(17) C(24) 3.543 4_454
H(17) C(27) 3.201 4_554
H(17) H(2) 3.563 3_656
H(17) H(3) 2.750 3_656
H(17) H(8) 3.527 4_554
H(17) H(12) 3.564 3_756
H(17) H(29) 3.569 4_454
H(17) H(30) 2.867 4_454
H(17) H(39) 2.883 4_554
H(17) H(40) 2.681 4_554
H(17) H(41) 3.279 4_554
H(18) C(3) 2.971 3_656
H(18) C(4) 3.153 3_656
H(18) H(2) 2.460 3_656
H(18) H(3) 2.834 3_656
H(18) H(11) 3.195 3_756
H(18) H(12) 3.404 3_756
H(19) C(26) 3.383 4_555
H(19) H(36) 3.228 4_555
H(19) H(37) 2.726 4_555
H(20) Cl(1) 3.308 4_555
H(20) C(25) 3.490 4_455
H(20) H(32) 3.374 4_455
H(20) H(33) 3.329 4_455
H(20) H(34) 3.192 4_455
H(21) C(7) 3.447 3_657
H(21) C(8) 3.420 3_657
H(21) C(25) 2.703 4_455
H(21) H(5) 2.991 3_657
H(21) H(6) 2.955 3_657
H(21) H(32) 2.516 4_455
H(21) H(33) 2.173 4_455
H(21) H(34) 3.047 4_455
H(22) Cl(1) 3.281 4_555
H(22) C(27) 3.158 4_555
H(22) H(6) 3.027 3_657
H(22) H(27) 2.843 3_757
H(22) H(32) 3.326 4_455
H(22) H(33) 3.556 4_455
H(22) H(36) 3.174 4_555
H(22) H(37) 3.250 4_555
H(22) H(38) 2.256 4_555
H(22) H(39) 3.493 4_555
H(22) H(40) 3.449 4_555
H(23) C(8) 3.181 3_657
H(23) C(18) 3.525 3_757
H(23) H(5) 3.577 3_657
H(23) H(6) 2.699 3_657
H(23) H(27) 2.732 3_757
H(24) C(26) 3.382 2_646
H(24) H(27) 3.321 3_757
H(24) H(35) 3.471 2_646
H(24) H(36) 2.595 2_646
H(25) H(36) 2.899 2_646
H(25) H(39) 3.334 2_646
H(26) H(6) 2.928 1_655
H(26) H(7) 3.389 1_655
H(26) H(38) 3.411 2_646
H(26) H(39) 3.180 2_646
H(27) C(16) 3.212 3_757
H(27) C(18) 3.244 3_757
H(27) C(26) 3.583 2_646
H(27) H(6) 3.258 1_655
H(27) H(22) 2.843 3_757
H(27) H(23) 2.732 3_757
H(27) H(24) 3.321 3_757
H(27) H(27) 2.630 3_757
H(27) H(28) 3.127 3_757
H(27) H(36) 2.644 2_646
H(27) H(38) 3.194 2_646
H(28) C(26) 3.563 4_555
H(28) H(6) 3.511 1_655
H(28) H(7) 3.152 1_655
H(28) H(27) 3.127 3_757
H(28) H(36) 3.086 4_555
H(28) H(37) 3.438 4_555
H(29) C(2) 3.215 4_555
H(29) H(1) 2.298 4_555
H(29) H(3) 3.481 2_656
H(29) H(14) 3.165 4_555
H(29) H(17) 3.569 4_555
H(29) H(37) 3.239 4_555
H(30) C(4) 3.071 2_656
H(30) C(5) 3.495 2_656
H(30) H(1) 3.103 4_555
H(30) H(3) 2.419 2_656
H(30) H(4) 3.266 2_656
H(30) H(14) 3.464 4_555
H(30) H(17) 2.867 4_555
H(31) H(7) 2.720 1_655
H(32) Cl(1) 3.200 1_655
H(32) C(16) 3.275 4_554
H(32) H(20) 3.374 4_554
H(32) H(21) 2.516 4_554
H(32) H(22) 3.326 4_554
H(33) C(7) 3.578 2_656
H(33) C(10) 3.482 4_554
H(33) C(16) 3.106 4_554
H(33) H(5) 2.691 2_656
H(33) H(8) 3.326 4_554
H(33) H(20) 3.329 4_554
H(33) H(21) 2.173 4_554
H(33) H(22) 3.556 4_554
H(34) C(10) 3.591 4_554
H(34) H(8) 3.036 4_554
H(34) H(20) 3.192 4_554
H(34) H(21) 3.047 4_554
H(35) C(9) 3.127 4_554
H(35) C(10) 3.398 4_554
H(35) H(7) 2.848 4_554
H(35) H(8) 3.317 4_554
H(35) H(24) 3.471 2_656
H(36) C(17) 3.021 2_656
H(36) C(18) 3.225 2_656
H(36) H(19) 3.228 4_454
H(36) H(22) 3.174 4_454
H(36) H(24) 2.595 2_656
H(36) H(25) 2.899 2_656
H(36) H(27) 2.644 2_656
H(36) H(28) 3.086 4_454
H(37) C(15) 3.569 4_454
H(37) H(19) 2.726 4_454
H(37) H(22) 3.250 4_454
H(37) H(28) 3.438 4_454
H(37) H(29) 3.239 4_454
H(38) C(16) 3.206 4_454
H(38) H(9) 3.535 2_656
H(38) H(22) 2.256 4_454
H(38) H(26) 3.411 2_656
H(38) H(27) 3.194 2_656
H(39) C(11) 3.010 2_656
H(39) C(12) 3.568 2_656
H(39) C(14) 3.287 4_455
H(39) H(9) 2.434 2_656
H(39) H(10) 2.862 2_656
H(39) H(12) 3.122 2_656
H(39) H(16) 2.813 4_455
H(39) H(17) 2.883 4_455
H(39) H(22) 3.493 4_454
H(39) H(25) 3.334 2_656
H(39) H(26) 3.180 2_656
H(40) C(14) 3.319 4_455
H(40) H(16) 3.154 4_455
H(40) H(17) 2.681 4_455
H(40) H(22) 3.449 4_454
H(41) C(13) 3.561 4_455
H(41) C(14) 3.161 4_455
H(41) H(2) 3.413 4_555
H(41) H(10) 3.113 2_656
H(41) H(11) 2.977 4_455
H(41) H(15) 2.971 4_455
H(41) H(16) 2.441 4_455
H(41) H(17) 3.279 4_455
H(42) C(2) 3.384 4_555
H(42) C(3) 3.081 4_555
H(42) C(5) 3.240 2_656
H(42) H(1) 3.018 4_555
H(42) H(2) 2.385 4_555
H(42) H(4) 2.902 2_656
H(42) H(10) 3.136 2_656
H(42) H(11) 3.233 4_455
H(42) H(16) 3.589 4_455
H(43) Cl(1) 3.395 4_555
H(43) H(1) 3.451 4_555
H(43) H(2) 3.215 4_555
H(43) H(11) 3.393 4_455

loop_
_geom_torsion_atom_site_label_1
_geom_torsion_atom_site_label_2
_geom_torsion_atom_site_label_3
_geom_torsion_atom_site_label_4
_geom_torsion
Cl(1) Hf(1) Ru(1) P(1) 141.96(2)
Cl(1) Hf(1) Ru(1) P(2) -113.65(2)
Cl(1) Hf(1) Ru(1) C(19) 47.40(19)
Cl(1) Hf(1) Ru(1) C(20) -27.14(14)
Cl(1) Hf(1) Ru(1) C(21) -14.47(8)
Cl(1) Hf(1) Ru(1) C(22) 21.42(8)
Cl(1) Hf(1) Ru(1) C(23) 51.85(9)
Ru(1) Hf(1) C(1) P(2) 1.64(9)
Ru(1) Hf(1) C(1) C(2) -120.56(19)
Ru(1) Hf(1) C(1) C(5) 126.50(18)
C(1) Hf(1) Ru(1) P(1) -105.74(7)
C(1) Hf(1) Ru(1) P(2) -1.34(7)
C(1) Hf(1) Ru(1) C(19) 159.7(2)
C(1) Hf(1) Ru(1) C(20) 85.17(15)
C(1) Hf(1) Ru(1) C(21) 97.84(11)
C(1) Hf(1) Ru(1) C(22) 133.73(11)
C(1) Hf(1) Ru(1) C(23) 164.15(11)
Ru(1) Hf(1) C(2) C(1) 57.15(18)
Ru(1) Hf(1) C(2) C(3) 172.87(18)
C(2) Hf(1) Ru(1) P(1) -133.76(8)
C(2) Hf(1) Ru(1) P(2) -29.36(8)
C(2) Hf(1) Ru(1) C(19) 131.7(2)
C(2) Hf(1) Ru(1) C(20) 57.15(16)
C(2) Hf(1) Ru(1) C(21) 69.82(11)
C(2) Hf(1) Ru(1) C(22) 105.71(11)
C(2) Hf(1) Ru(1) C(23) 136.13(11)
Ru(1) Hf(1) C(3) C(2) -8.8(2)
Ru(1) Hf(1) C(3) C(4) 107.26(19)
C(3) Hf(1) Ru(1) P(1) -129.05(9)
C(3) Hf(1) Ru(1) P(2) -24.65(9)
C(3) Hf(1) Ru(1) C(19) 136.4(2)
C(3) Hf(1) Ru(1) C(20) 61.86(16)
C(3) Hf(1) Ru(1) C(21) 74.53(12)
C(3) Hf(1) Ru(1) C(22) 110.42(12)
C(3) Hf(1) Ru(1) C(23) 140.84(12)
Ru(1) Hf(1) C(4) C(3) -98.15(19)
Ru(1) Hf(1) C(4) C(5) 17.4(2)
C(4) Hf(1) Ru(1) P(1) -88.50(9)
C(4) Hf(1) Ru(1) P(2) 15.90(9)
C(4) Hf(1) Ru(1) C(19) 176.9(2)
C(4) Hf(1) Ru(1) C(20) 102.41(17)
C(4) Hf(1) Ru(1) C(21) 115.08(12)
C(4) Hf(1) Ru(1) C(22) 150.96(12)
C(4) Hf(1) Ru(1) C(23) -178.61(13)
Ru(1) Hf(1) C(5) C(1) -52.03(17)
Ru(1) Hf(1) C(5) C(4) -166.47(17)
C(5) Hf(1) Ru(1) P(1) -79.14(7)
C(5) Hf(1) Ru(1) P(2) 25.26(7)
C(5) Hf(1) Ru(1) C(19) -173.7(2)
C(5) Hf(1) Ru(1) C(20) 111.77(15)
C(5) Hf(1) Ru(1) C(21) 124.44(11)
C(5) Hf(1) Ru(1) C(22) 160.33(11)
C(5) Hf(1) Ru(1) C(23) -169.25(11)
Ru(1) Hf(1) C(6) P(1) -20.76(9)
Ru(1) Hf(1) C(6) C(7) -148.00(19)
Ru(1) Hf(1) C(6) C(10) 99.70(19)
C(6) Hf(1) Ru(1) P(1) 17.06(8)
C(6) Hf(1) Ru(1) P(2) 121.46(8)
C(6) Hf(1) Ru(1) C(19) -77.5(2)
C(6) Hf(1) Ru(1) C(20) -152.03(16)
C(6) Hf(1) Ru(1) C(21) -139.36(11)
C(6) Hf(1) Ru(1) C(22) -103.48(11)
C(6) Hf(1) Ru(1) C(23) -73.05(12)
Ru(1) Hf(1) C(7) C(6) 31.88(19)
Ru(1) Hf(1) C(7) C(8) 147.17(19)
C(7) Hf(1) Ru(1) P(1) -0.38(8)
C(7) Hf(1) Ru(1) P(2) 104.02(8)
C(7) Hf(1) Ru(1) C(19) -94.9(2)
C(7) Hf(1) Ru(1) C(20) -169.47(16)
C(7) Hf(1) Ru(1) C(21) -156.80(11)
C(7) Hf(1) Ru(1) C(22) -120.91(11)
C(7) Hf(1) Ru(1) C(23) -90.49(11)
Ru(1) Hf(1) C(8) C(7) -43.4(2)
Ru(1) Hf(1) C(8) C(9) 71.5(2)
C(8) Hf(1) Ru(1) P(1) 22.15(11)
C(8) Hf(1) Ru(1) P(2) 126.54(11)
C(8) Hf(1) Ru(1) C(19) -72.4(2)
C(8) Hf(1) Ru(1) C(20) -146.95(18)
C(8) Hf(1) Ru(1) C(21) -134.27(14)
C(8) Hf(1) Ru(1) C(22) -98.39(14)
C(8) Hf(1) Ru(1) C(23) -67.96(14)
Ru(1) Hf(1) C(9) C(8) -126.98(18)
Ru(1) Hf(1) C(9) C(10) -9.9(2)
C(9) Hf(1) Ru(1) P(1) 55.68(9)
C(9) Hf(1) Ru(1) P(2) 160.08(9)
C(9) Hf(1) Ru(1) C(19) -38.9(2)
C(9) Hf(1) Ru(1) C(20) -113.41(16)
C(9) Hf(1) Ru(1) C(21) -100.74(12)
C(9) Hf(1) Ru(1) C(22) -64.85(12)
C(9) Hf(1) Ru(1) C(23) -34.43(12)
Ru(1) Hf(1) C(10) C(6) -73.88(18)
Ru(1) Hf(1) C(10) C(9) 170.9(2)
C(10) Hf(1) Ru(1) P(1) 50.40(8)
C(10) Hf(1) Ru(1) P(2) 154.80(8)
C(10) Hf(1) Ru(1) C(19) -44.2(2)
C(10) Hf(1) Ru(1) C(20) -118.69(16)
C(10) Hf(1) Ru(1) C(21) -106.02(11)
C(10) Hf(1) Ru(1) C(22) -70.13(11)
C(10) Hf(1) Ru(1) C(23) -39.71(12)
Cl(1) Hf(1) C(1) P(2) 102.85(11)
Cl(1) Hf(1) C(1) C(2) -19.4(2)
Cl(1) Hf(1) C(1) C(5) -132.29(16)
Cl(1) Hf(1) C(2) C(1) 162.36(19)
Cl(1) Hf(1) C(2) C(3) -81.92(18)
Cl(1) Hf(1) C(3) C(2) 93.28(19)
Cl(1) Hf(1) C(3) C(4) -150.6(2)
Cl(1) Hf(1) C(4) C(3) 30.5(2)
Cl(1) Hf(1) C(4) C(5) 146.01(16)
Cl(1) Hf(1) C(5) C(1) 67.5(2)
Cl(1) Hf(1) C(5) C(4) -47.0(2)
Cl(1) Hf(1) C(6) P(1) -119.45(10)
Cl(1) Hf(1) C(6) C(7) 113.31(18)
Cl(1) Hf(1) C(6) C(10) 1.0(2)
Cl(1) Hf(1) C(7) C(6) -95.11(19)
Cl(1) Hf(1) C(7) C(8) 20.2(2)
Cl(1) Hf(1) C(8) C(7) -164.98(18)
Cl(1) Hf(1) C(8) C(9) -50.1(2)
Cl(1) Hf(1) C(9) C(8) 130.2(2)
Cl(1) Hf(1) C(9) C(10) -112.7(2)
Cl(1) Hf(1) C(10) C(6) -179.19(18)
Cl(1) Hf(1) C(10) C(9) 65.6(2)
C(1) Hf(1) C(2) C(3) 115.7(2)
C(2) Hf(1) C(1) P(2) 122.2(2)
C(2) Hf(1) C(1) C(5) -112.9(2)
C(1) Hf(1) C(3) C(2) -37.13(19)
C(1) Hf(1) C(3) C(4) 79.0(2)
C(3) Hf(1) C(1) P(2) 158.50(18)
C(3) Hf(1) C(1) C(2) 36.30(18)
C(3) Hf(1) C(1) C(5) -76.64(19)
C(1) Hf(1) C(4) C(3) -77.5(2)
C(1) Hf(1) C(4) C(5) 38.03(18)
C(4) Hf(1) C(1) P(2) -161.96(18)
C(4) Hf(1) C(1) C(2) 75.8(2)
C(4) Hf(1) C(1) C(5) -37.10(18)
C(1) Hf(1) C(5) C(4) -114.4(2)
C(5) Hf(1) C(1) P(2) -124.9(2)
C(5) Hf(1) C(1) C(2) 112.9(2)
C(1) Hf(1) C(6) P(1) 45.65(17)
C(1) Hf(1) C(6) C(7) -81.6(2)
C(1) Hf(1) C(6) C(10) 166.12(18)
C(6) Hf(1) C(1) P(2) -64.08(16)
C(6) Hf(1) C(1) C(2) 173.72(18)
C(6) Hf(1) C(1) C(5) 60.8(2)
C(1) Hf(1) C(7) C(6) 112.02(19)
C(1) Hf(1) C(7) C(8) -132.7(2)
C(7) Hf(1) C(1) P(2) -98.86(13)
C(7) Hf(1) C(1) C(2) 138.94(19)
C(7) Hf(1) C(1) C(5) 26.0(2)
C(1) Hf(1) C(8) C(7) 61.7(2)
C(1) Hf(1) C(8) C(9) 176.56(18)
C(8) Hf(1) C(1) P(2) -128.88(13)
C(8) Hf(1) C(1) C(2) 108.9(2)
C(8) Hf(1) C(1) C(5) -4.0(2)
C(1) Hf(1) C(9) C(8) -7.7(4)
C(1) Hf(1) C(9) C(10) 109.3(3)
C(9) Hf(1) C(1) P(2) -123.7(2)
C(9) Hf(1) C(1) C(2) 114.1(3)
C(9) Hf(1) C(1) C(5) 1.1(3)
C(1) Hf(1) C(10) C(6) -24.4(3)
C(1) Hf(1) C(10) C(9) -139.6(2)
C(10) Hf(1) C(1) P(2) -49.2(2)
C(10) Hf(1) C(1) C(2) -171.4(2)
C(10) Hf(1) C(1) C(5) 75.6(2)
C(2) Hf(1) C(3) C(4) 116.1(2)
C(3) Hf(1) C(2) C(1) -115.7(2)
C(2) Hf(1) C(4) C(3) -36.54(19)
C(2) Hf(1) C(4) C(5) 79.0(2)
C(4) Hf(1) C(2) C(1) -79.5(2)
C(4) Hf(1) C(2) C(3) 36.21(19)
C(2) Hf(1) C(5) C(1) 38.04(17)
C(2) Hf(1) C(5) C(4) -76.4(2)
C(5) Hf(1) C(2) C(1) -38.74(18)
C(5) Hf(1) C(2) C(3) 77.0(2)
C(2) Hf(1) C(6) P(1) 52.4(2)
C(2) Hf(1) C(6) C(7) -74.9(2)
C(2) Hf(1) C(6) C(10) 172.8(2)
C(6) Hf(1) C(2) C(1) -11.1(3)
C(6) Hf(1) C(2) C(3) 104.6(2)
C(2) Hf(1) C(7) C(6) 139.97(19)
C(2) Hf(1) C(7) C(8) -104.7(2)
C(7) Hf(1) C(2) C(1) -55.1(2)
C(7) Hf(1) C(2) C(3) 60.6(2)
C(2) Hf(1) C(8) C(7) 104.2(2)
C(2) Hf(1) C(8) C(9) -140.9(2)
C(8) Hf(1) C(2) C(1) -98.6(2)
C(8) Hf(1) C(2) C(3) 17.1(2)
C(2) Hf(1) C(9) C(8) 71.9(3)
C(2) Hf(1) C(9) C(10) -171.0(2)
C(9) Hf(1) C(2) C(1) -140.0(2)
C(9) Hf(1) C(2) C(3) -24.3(3)
C(2) Hf(1) C(10) C(6) -132.0(12)
C(2) Hf(1) C(10) C(9) 112.8(12)
C(10) Hf(1) C(2) C(1) 114.9(12)
C(10) Hf(1) C(2) C(3) -129.4(12)
C(3) Hf(1) C(4) C(5) 115.5(2)
C(4) Hf(1) C(3) C(2) -116.1(2)
C(3) Hf(1) C(5) C(1) 78.14(19)
C(3) Hf(1) C(5) C(4) -36.30(18)
C(5) Hf(1) C(3) C(2) -78.9(2)
C(5) Hf(1) C(3) C(4) 37.22(19)
C(3) Hf(1) C(6) P(1) 111.12(17)
C(3) Hf(1) C(6) C(7) -16.1(2)
C(3) Hf(1) C(6) C(10) -128.4(2)
C(6) Hf(1) C(3) C(2) -125.5(2)
C(6) Hf(1) C(3) C(4) -9.4(2)
C(3) Hf(1) C(7) C(6) 169.70(18)
C(3) Hf(1) C(7) C(8) -75.0(2)
C(7) Hf(1) C(3) C(2) -134.89(19)
C(7) Hf(1) C(3) C(4) -18.8(2)
C(3) Hf(1) C(8) C(7) 113.4(2)
C(3) Hf(1) C(8) C(9) -131.7(2)
C(8) Hf(1) C(3) C(2) -166.9(2)
C(8) Hf(1) C(3) C(4) -50.8(2)
C(3) Hf(1) C(9) C(8) 57.4(2)
C(3) Hf(1) C(9) C(10) 174.41(19)
C(9) Hf(1) C(3) C(2) 166.26(19)
C(9) Hf(1) C(3) C(4) -77.7(2)
C(3) Hf(1) C(10) C(6) 105.2(2)
C(3) Hf(1) C(10) C(9) -10.0(3)
C(10) Hf(1) C(3) C(2) 172.3(2)
C(10) Hf(1) C(3) C(4) -71.6(3)
C(4) Hf(1) C(5) C(1) 114.4(2)
C(5) Hf(1) C(4) C(3) -115.5(2)
C(4) Hf(1) C(6) P(1) 105.77(14)
C(4) Hf(1) C(6) C(7) -21.5(2)
C(4) Hf(1) C(6) C(10) -133.76(19)
C(6) Hf(1) C(4) C(3) 173.90(19)
C(6) Hf(1) C(4) C(5) -70.6(2)
C(4) Hf(1) C(7) C(6) 159.7(2)
C(4) Hf(1) C(7) C(8) -85.0(2)
C(7) Hf(1) C(4) C(3) 162.1(2)
C(7) Hf(1) C(4) C(5) -82.37(19)
C(4) Hf(1) C(8) C(7) 88.7(2)
C(4) Hf(1) C(8) C(9) -156.4(2)
C(8) Hf(1) C(4) C(3) 128.8(2)
C(8) Hf(1) C(4) C(5) -115.7(2)
C(4) Hf(1) C(9) C(8) 24.4(2)
C(4) Hf(1) C(9) C(10) 141.4(2)
C(9) Hf(1) C(4) C(3) 115.9(2)
C(9) Hf(1) C(4) C(5) -128.60(19)
C(4) Hf(1) C(10) C(6) 63.4(2)
C(4) Hf(1) C(10) C(9) -51.8(2)
C(10) Hf(1) C(4) C(3) 141.85(19)
C(10) Hf(1) C(4) C(5) -102.6(2)
C(5) Hf(1) C(6) P(1) 74.77(14)
C(5) Hf(1) C(6) C(7) -52.5(2)
C(5) Hf(1) C(6) C(10) -164.76(19)
C(6) Hf(1) C(5) C(1) -128.18(18)
C(6) Hf(1) C(5) C(4) 117.38(19)
C(5) Hf(1) C(7) C(6) 126.4(2)
C(5) Hf(1) C(7) C(8) -118.3(2)
C(7) Hf(1) C(5) C(1) -154.7(2)
C(7) Hf(1) C(5) C(4) 90.88(19)
C(5) Hf(1) C(8) C(7) 59.4(2)
C(5) Hf(1) C(8) C(9) 174.3(2)
C(8) Hf(1) C(5) C(1) 176.80(18)
C(8) Hf(1) C(5) C(4) 62.36(19)
C(5) Hf(1) C(9) C(8) -7.0(2)
C(5) Hf(1) C(9) C(10) 110.1(2)
C(9) Hf(1) C(5) C(1) -179.51(17)
C(9) Hf(1) C(5) C(4) 66.0(2)
C(5) Hf(1) C(10) C(6) 19.9(2)
C(5) Hf(1) C(10) C(9) -95.4(2)
C(10) Hf(1) C(5) C(1) -139.13(18)
C(10) Hf(1) C(5) C(4) 106.4(2)
C(6) Hf(1) C(7) C(8) 115.3(2)
C(7) Hf(1) C(6) P(1) 127.2(2)
C(7) Hf(1) C(6) C(10) -112.3(2)
C(6) Hf(1) C(8) C(7) -37.39(19)
C(6) Hf(1) C(8) C(9) 77.5(2)
C(8) Hf(1) C(6) P(1) 164.0(2)
C(8) Hf(1) C(6) C(7) 36.76(19)
C(8) Hf(1) C(6) C(10) -75.5(2)
C(6) Hf(1) C(9) C(8) -79.0(2)
C(6) Hf(1) C(9) C(10) 38.0(2)
C(9) Hf(1) C(6) P(1) -156.5(2)
C(9) Hf(1) C(6) C(7) 76.3(2)
C(9) Hf(1) C(6) C(10) -36.04(19)
C(6) Hf(1) C(10) C(9) -115.2(3)
C(10) Hf(1) C(6) P(1) -120.5(2)
C(10) Hf(1) C(6) C(7) 112.3(2)
C(7) Hf(1) C(8) C(9) 114.9(3)
C(8) Hf(1) C(7) C(6) -115.3(2)
C(7) Hf(1) C(9) C(8) -37.5(2)
C(7) Hf(1) C(9) C(10) 79.5(2)
C(9) Hf(1) C(7) C(6) -78.7(2)
C(9) Hf(1) C(7) C(8) 36.6(2)
C(7) Hf(1) C(10) C(6) 38.61(19)
C(7) Hf(1) C(10) C(9) -76.6(2)
C(10) Hf(1) C(7) C(6) -38.99(18)
C(10) Hf(1) C(7) C(8) 76.3(2)
C(8) Hf(1) C(9) C(10) 117.0(3)
C(9) Hf(1) C(8) C(7) -114.9(3)
C(8) Hf(1) C(10) C(6) 79.4(2)
C(8) Hf(1) C(10) C(9) -35.9(2)
C(10) Hf(1) C(8) C(7) -79.1(2)
C(10) Hf(1) C(8) C(9) 35.79(19)
C(9) Hf(1) C(10) C(6) 115.2(3)
C(10) Hf(1) C(9) C(8) -117.0(3)
Hf(1) Ru(1) P(1) C(6) -23.41(11)
Hf(1) Ru(1) P(1) C(15) -135.89(13)
Hf(1) Ru(1) P(1) C(17) 94.36(13)
Hf(1) Ru(1) P(2) C(1) 1.88(10)
Hf(1) Ru(1) P(2) C(11) -119.18(13)
Hf(1) Ru(1) P(2) C(13) 113.72(13)
Hf(1) Ru(1) C(19) C(20) -108.9(2)
Hf(1) Ru(1) C(19) C(23) 6.5(3)
Hf(1) Ru(1) C(19) C(24) 128.8(2)
Hf(1) Ru(1) C(20) C(19) 138.48(15)
Hf(1) Ru(1) C(20) C(21) 20.2(2)
Hf(1) Ru(1) C(20) C(25) -102.0(3)
Hf(1) Ru(1) C(21) C(20) -167.84(15)
Hf(1) Ru(1) C(21) C(22) 77.05(17)
Hf(1) Ru(1) C(21) C(26) -43.5(3)
Hf(1) Ru(1) C(22) C(21) -111.95(17)
Hf(1) Ru(1) C(22) C(23) 130.98(17)
Hf(1) Ru(1) C(22) C(27) 9.6(3)
Hf(1) Ru(1) C(23) C(19) -177.02(14)
Hf(1) Ru(1) C(23) C(22) -59.33(19)
Hf(1) Ru(1) C(23) C(28) 61.7(3)
P(1) Ru(1) P(2) C(1) 75.11(11)
P(1) Ru(1) P(2) C(11) -45.95(13)
P(1) Ru(1) P(2) C(13) -173.05(13)
P(2) Ru(1) P(1) C(6) -97.92(11)
P(2) Ru(1) P(1) C(15) 149.60(13)
P(2) Ru(1) P(1) C(17) 19.85(13)
P(1) Ru(1) C(19) C(20) 162.57(16)
P(1) Ru(1) C(19) C(23) -82.06(16)
P(1) Ru(1) C(19) C(24) 40.3(2)
C(19) Ru(1) P(1) C(6) 132.19(13)
C(19) Ru(1) P(1) C(15) 19.70(16)
C(19) Ru(1) P(1) C(17) -110.04(15)
P(1) Ru(1) C(20) C(19) -25.6(2)
P(1) Ru(1) C(20) C(21) -143.85(14)
P(1) Ru(1) C(20) C(25) 93.9(3)
C(20) Ru(1) P(1) C(6) 147.29(16)
C(20) Ru(1) P(1) C(15) 34.81(18)
C(20) Ru(1) P(1) C(17) -94.94(17)
P(1) Ru(1) C(21) C(20) 91.2(2)
P(1) Ru(1) C(21) C(22) -23.9(3)
P(1) Ru(1) C(21) C(26) -144.4(2)
C(21) Ru(1) P(1) C(6) 84.5(2)
C(21) Ru(1) P(1) C(15) -28.0(2)
C(21) Ru(1) P(1) C(17) -157.8(2)
P(1) Ru(1) C(22) C(21) 169.14(15)
P(1) Ru(1) C(22) C(23) 52.1(2)
P(1) Ru(1) C(22) C(27) -69.3(3)
C(22) Ru(1) P(1) C(6) 68.01(14)
C(22) Ru(1) P(1) C(15) -44.47(16)
C(22) Ru(1) P(1) C(17) -174.22(15)
P(1) Ru(1) C(23) C(19) 104.95(16)
P(1) Ru(1) C(23) C(22) -137.37(17)
P(1) Ru(1) C(23) C(28) -16.3(3)
C(23) Ru(1) P(1) C(6) 95.58(14)
C(23) Ru(1) P(1) C(15) -16.90(15)
C(23) Ru(1) P(1) C(17) -146.65(15)
P(2) Ru(1) C(19) C(20) 48.5(2)
P(2) Ru(1) C(19) C(23) 163.85(14)
P(2) Ru(1) C(19) C(24) -73.8(3)
C(19) Ru(1) P(2) C(1) -169.03(14)
C(19) Ru(1) P(2) C(11) 69.91(16)
C(19) Ru(1) P(2) C(13) -57.19(16)
P(2) Ru(1) C(20) C(19) -141.37(17)
P(2) Ru(1) C(20) C(21) 100.40(16)
P(2) Ru(1) C(20) C(25) -21.9(3)
C(20) Ru(1) P(2) C(1) -142.84(13)
C(20) Ru(1) P(2) C(11) 96.10(15)
C(20) Ru(1) P(2) C(13) -31.00(15)
P(2) Ru(1) C(21) C(20) -86.43(17)
P(2) Ru(1) C(21) C(22) 158.46(16)
P(2) Ru(1) C(21) C(26) 38.0(3)
C(21) Ru(1) P(2) C(1) -105.86(13)
C(21) Ru(1) P(2) C(11) 133.08(15)
C(21) Ru(1) P(2) C(13) 5.98(15)
P(2) Ru(1) C(22) C(21) -30.8(2)
P(2) Ru(1) C(22) C(23) -147.91(15)
P(2) Ru(1) C(22) C(27) 90.7(3)
C(22) Ru(1) P(2) C(1) -87.64(16)
C(22) Ru(1) P(2) C(11) 151.30(17)
C(22) Ru(1) P(2) C(13) 24.20(18)
P(2) Ru(1) C(23) C(19) -37.6(3)
P(2) Ru(1) C(23) C(22) 80.1(2)
P(2) Ru(1) C(23) C(28) -158.8(2)
C(23) Ru(1) P(2) C(1) -142.9(2)
C(23) Ru(1) P(2) C(11) 96.1(2)
C(23) Ru(1) P(2) C(13) -31.0(2)
C(19) Ru(1) C(20) C(21) -118.2(2)
C(19) Ru(1) C(20) C(25) 119.5(3)
C(20) Ru(1) C(19) C(23) 115.4(2)
C(20) Ru(1) C(19) C(24) -122.3(3)
C(19) Ru(1) C(21) C(20) 36.07(17)
C(19) Ru(1) C(21) C(22) -79.05(19)
C(19) Ru(1) C(21) C(26) 160.4(3)
C(21) Ru(1) C(19) C(20) -37.01(18)
C(21) Ru(1) C(19) C(23) 78.36(18)
C(21) Ru(1) C(19) C(24) -159.3(3)
C(19) Ru(1) C(22) C(21) 79.68(19)
C(19) Ru(1) C(22) C(23) -37.38(18)
C(19) Ru(1) C(22) C(27) -158.7(3)
C(22) Ru(1) C(19) C(20) -79.09(19)
C(22) Ru(1) C(19) C(23) 36.28(17)
C(22) Ru(1) C(19) C(24) 158.6(3)
C(19) Ru(1) C(23) C(22) 117.7(2)
C(19) Ru(1) C(23) C(28) -121.3(4)
C(23) Ru(1) C(19) C(20) -115.4(2)
C(23) Ru(1) C(19) C(24) 122.4(3)
C(20) Ru(1) C(21) C(22) -115.1(2)
C(20) Ru(1) C(21) C(26) 124.4(3)
C(21) Ru(1) C(20) C(19) 118.2(2)
C(21) Ru(1) C(20) C(25) -122.3(3)
C(20) Ru(1) C(22) C(21) 38.44(18)
C(20) Ru(1) C(22) C(23) -78.6(2)
C(20) Ru(1) C(22) C(27) 160.0(3)
C(22) Ru(1) C(20) C(19) 79.94(19)
C(22) Ru(1) C(20) C(21) -38.30(17)
C(22) Ru(1) C(20) C(25) -160.6(3)
C(20) Ru(1) C(23) C(19) -37.57(17)
C(20) Ru(1) C(23) C(22) 80.1(2)
C(20) Ru(1) C(23) C(28) -158.8(3)
C(23) Ru(1) C(20) C(19) 38.63(18)
C(23) Ru(1) C(20) C(21) -79.61(19)
C(23) Ru(1) C(20) C(25) 158.1(3)
C(21) Ru(1) C(22) C(23) -117.1(2)
C(21) Ru(1) C(22) C(27) 121.6(3)
C(22) Ru(1) C(21) C(20) 115.1(2)
C(22) Ru(1) C(21) C(26) -120.5(3)
C(21) Ru(1) C(23) C(19) -80.09(19)
C(21) Ru(1) C(23) C(22) 37.59(18)
C(21) Ru(1) C(23) C(28) 158.6(3)
C(23) Ru(1) C(21) C(20) 78.44(19)
C(23) Ru(1) C(21) C(22) -36.67(18)
C(23) Ru(1) C(21) C(26) -157.2(3)
C(22) Ru(1) C(23) C(19) -117.7(2)
C(22) Ru(1) C(23) C(28) 121.0(4)
C(23) Ru(1) C(22) C(21) 117.1(2)
C(23) Ru(1) C(22) C(27) -121.3(3)
Ru(1) P(1) C(6) Hf(1) 26.55(11)
Ru(1) P(1) C(6) C(7) 100.3(2)
Ru(1) P(1) C(6) C(10) -48.0(2)
Ru(1) P(1) C(15) C(16) 173.7(2)
Ru(1) P(1) C(17) C(18) 72.9(2)
C(6) P(1) C(15) C(16) 58.8(2)
C(15) P(1) C(6) Hf(1) 152.41(13)
C(15) P(1) C(6) C(7) -133.8(2)
C(15) P(1) C(6) C(10) 77.8(2)
C(6) P(1) C(17) C(18) -168.1(2)
C(17) P(1) C(6) Hf(1) -105.45(13)
C(17) P(1) C(6) C(7) -31.7(3)
C(17) P(1) C(6) C(10) 180.0(2)
C(15) P(1) C(17) C(18) -64.9(2)
C(17) P(1) C(15) C(16) -46.0(2)
Ru(1) P(2) C(1) Hf(1) -2.13(12)
Ru(1) P(2) C(1) C(2) 73.7(2)
Ru(1) P(2) C(1) C(5) -76.6(2)
Ru(1) P(2) C(11) C(12) -67.8(2)
Ru(1) P(2) C(13) C(14) -172.0(2)
C(1) P(2) C(11) C(12) 168.3(2)
C(11) P(2) C(1) Hf(1) 131.94(13)
C(11) P(2) C(1) C(2) -152.2(2)
C(11) P(2) C(1) C(5) 57.5(3)
C(1) P(2) C(13) C(14) -54.9(2)
C(13) P(2) C(1) Hf(1) -125.81(14)
C(13) P(2) C(1) C(2) -50.0(2)
C(13) P(2) C(1) C(5) 159.7(2)
C(11) P(2) C(13) C(14) 49.5(2)
C(13) P(2) C(11) C(12) 66.4(2)
Hf(1) C(1) C(2) C(3) -68.0(2)
Hf(1) C(1) C(5) C(4) 68.7(2)
P(2) C(1) C(2) Hf(1) -88.0(2)
P(2) C(1) C(2) C(3) -156.0(2)
P(2) C(1) C(5) Hf(1) 86.5(2)
P(2) C(1) C(5) C(4) 155.3(2)
C(2) C(1) C(5) Hf(1) -67.7(2)
C(2) C(1) C(5) C(4) 1.0(3)
C(5) C(1) C(2) Hf(1) 67.0(2)
C(5) C(1) C(2) C(3) -0.9(3)
Hf(1) C(2) C(3) C(4) -65.1(2)
C(1) C(2) C(3) Hf(1) 65.6(2)
C(1) C(2) C(3) C(4) 0.5(3)
Hf(1) C(3) C(4) C(5) -63.6(2)
C(2) C(3) C(4) Hf(1) 63.7(2)
C(2) C(3) C(4) C(5) 0.1(3)
Hf(1) C(4) C(5) C(1) -66.5(2)
C(3) C(4) C(5) Hf(1) 65.8(2)
C(3) C(4) C(5) C(1) -0.7(3)
Hf(1) C(6) C(7) C(8) -67.7(2)
Hf(1) C(6) C(10) C(9) 69.2(2)
P(1) C(6) C(7) Hf(1) -83.9(2)
P(1) C(6) C(7) C(8) -151.6(2)
P(1) C(6) C(10) Hf(1) 86.2(2)
P(1) C(6) C(10) C(9) 155.4(2)
C(7) C(6) C(10) Hf(1) -68.0(2)
C(7) C(6) C(10) C(9) 1.3(3)
C(10) C(6) C(7) Hf(1) 68.0(2)
C(10) C(6) C(7) C(8) 0.3(3)
Hf(1) C(7) C(8) C(9) -67.3(2)
C(6) C(7) C(8) Hf(1) 65.6(2)
C(6) C(7) C(8) C(9) -1.8(3)
Hf(1) C(8) C(9) C(10) -62.1(2)
C(7) C(8) C(9) Hf(1) 64.6(2)
C(7) C(8) C(9) C(10) 2.6(3)
Hf(1) C(9) C(10) C(6) -65.7(2)
C(8) C(9) C(10) Hf(1) 63.3(2)
C(8) C(9) C(10) C(6) -2.4(3)
Ru(1) C(19) C(20) C(21) 61.5(2)
Ru(1) C(19) C(20) C(25) -128.9(3)
Ru(1) C(19) C(23) C(22) -63.5(2)
Ru(1) C(19) C(23) C(28) 133.9(3)
C(20) C(19) C(23) Ru(1) 64.0(2)
C(20) C(19) C(23) C(22) 0.6(3)
C(20) C(19) C(23) C(28) -162.0(2)
C(23) C(19) C(20) Ru(1) -63.5(2)
C(23) C(19) C(20) C(21) -2.0(3)
C(23) C(19) C(20) C(25) 167.7(2)
C(24) C(19) C(20) Ru(1) 124.4(3)
C(24) C(19) C(20) C(21) -174.1(2)
C(24) C(19) C(20) C(25) -4.5(5)
C(24) C(19) C(23) Ru(1) -123.9(3)
C(24) C(19) C(23) C(22) 172.7(3)
C(24) C(19) C(23) C(28) 10.1(4)
Ru(1) C(20) C(21) C(22) 64.9(2)
Ru(1) C(20) C(21) C(26) -128.4(3)
C(19) C(20) C(21) Ru(1) -62.3(2)
C(19) C(20) C(21) C(22) 2.6(3)
C(19) C(20) C(21) C(26) 169.3(2)
C(25) C(20) C(21) Ru(1) 128.4(3)
C(25) C(20) C(21) C(22) -166.6(3)
C(25) C(20) C(21) C(26) 0.0(4)
Ru(1) C(21) C(22) C(23) 62.6(2)
Ru(1) C(21) C(22) C(27) -130.9(3)
C(20) C(21) C(22) Ru(1) -64.8(2)
C(20) C(21) C(22) C(23) -2.2(3)
C(20) C(21) C(22) C(27) 164.2(3)
C(26) C(21) C(22) Ru(1) 128.0(3)
C(26) C(21) C(22) C(23) -169.4(2)
C(26) C(21) C(22) C(27) -2.9(5)
Ru(1) C(22) C(23) C(19) 63.0(2)
Ru(1) C(22) C(23) C(28) -134.3(3)
C(21) C(22) C(23) Ru(1) -62.0(2)
C(21) C(22) C(23) C(19) 1.0(3)
C(21) C(22) C(23) C(28) 163.8(2)
C(27) C(22) C(23) Ru(1) 131.4(3)
C(27) C(22) C(23) C(19) -165.6(3)
C(27) C(22) C(23) C(28) -2.8(5)
